data_4315133
loop_
_publ_author_name
'Margaret-Jane Crawford'
'Arkady Ellern'
'Konstantin Karaghiosoff'
'Franz Martin'
'Peter Mayer'

_publ_contact_author_address
;
Department Chemie
Ludwig-Maximilians Universit\"at
Butenandtstra\&se 5-13 (Haus D)
D-81377 M\"unchen
Bundesrepublik Deutschland
;
_publ_contact_author_email mjc@cup.uni-muenchen.de
_publ_contact_author_fax +49-89-2180-77492
_publ_contact_author_name 'M.-J. Crawford'
_publ_section_title
;
 First Actinide Complexes of the Nitrogen-Containing Ligands Dinitramide
 (N(NO2)2-), 4,5-Dicyano-1,2,3-triazolate (C4N5-), and Dicyanamide
 (N(CN)2-)
;
_journal_name_full 'Inorganic Chemistry'
_journal_page_first 2674
_journal_page_last 2683
_journal_paper_doi 10.1021/ic901820b
_journal_volume 49
_journal_year 2010
_chemical_formula_moiety 'U O2, 2(N3 O4), 2(O P N3 C6 H18)'
_chemical_formula_sum 'C12 H36 N12 O12 P2 U'
_chemical_formula_weight 840.464
_space_group_IT_number 14
_symmetry_cell_setting monoclinic
_symmetry_Int_Tables_number 14
_symmetry_space_group_name_Hall '-P 2yn'
_symmetry_space_group_name_H-M 'P 1 21/n 1'
_atom_sites_solution_hydrogens geom
_atom_sites_solution_primary direct
_atom_sites_solution_secondary difmap
_audit_author_name 'P. Mayer'
_audit_block_code UO2_N3O4_hmpt_cx274_klapoetke
_audit_creation_date
;
'Wed Sep 10 14:57:38 2008'
;
_audit_creation_method 'form98_non/compatible with shelxl97-2'
_audit_update_record 10-Aug-09
_cell_angle_alpha 90
_cell_angle_beta 110.842(3)
_cell_angle_gamma 90
_cell_formula_units_Z 2
_cell_length_a 12.5389(3)
_cell_length_b 7.9496(2)
_cell_length_c 15.8172(4)
_cell_measurement_reflns_used 6180
_cell_measurement_temperature 200(2)
_cell_measurement_theta_max 26.2492
_cell_measurement_theta_min 3.7021
_cell_volume 1473.48(7)
_computing_cell_refinement
;
CrysAlis RED, Oxford Diffraction Ltd.,
Version 1.171.32.5 (release 08-05-2007 CrysAlis171 .NET)
(compiled May  8 2007,13:10:02)
;
_computing_data_collection
;
CrysAlis CCD, Oxford Diffraction Ltd.,
Version 1.171.32.5 (release 08-05-2007 CrysAlis171 .NET)
(compiled May  8 2007,13:10:02)
;
_computing_data_reduction
;
CrysAlis RED, Oxford Diffraction Ltd.,
Version 1.171.32.5 (release 08-05-2007 CrysAlis171 .NET)
(compiled May  8 2007,13:10:02)
;
_computing_structure_refinement 'SHELXL-97 (G. M. Sheldrick. University of G\"ottingen, 97-2 version)'
_computing_structure_solution
;
A. Altomare, M. C. Burla, M. Camalli, G. L. Cascarano, C. Giacovazzo, A.
Guagliardi, A. G. G. Moliterni, G. Polidori, R. Spagna: SIR97: a new tool for
crystal structure determination and refinement; J. Appl. Crystallogr. 1999,
32, 115-119.
;
_diffrn_ambient_temperature 200(2)
_diffrn_detector_area_resol_mean 15.9809
_diffrn_measured_fraction_theta_full 0.996
_diffrn_measured_fraction_theta_max 0.996
_diffrn_measurement_details
;
  1 omega    0.00  101.00   1.0000   22.0000
omega____ theta____ kappa____ phi______ omega'___ theta'___ frames
    -       30.0000   70.0000    0.0000    0.0000    0.0000 101

  2 omega    0.00  101.00   1.0000   22.0000
omega____ theta____ kappa____ phi______ omega'___ theta'___ frames
    -       30.0000   70.0000  120.0000    0.0000    0.0000 101

  3 omega    0.00  101.00   1.0000   22.0000
omega____ theta____ kappa____ phi______ omega'___ theta'___ frames
    -       30.0000   70.0000  240.0000    0.0000    0.0000 101

  4 omega  -42.00   60.00   1.0000   22.0000
omega____ theta____ kappa____ phi______ omega'___ theta'___ frames
    -       30.0000  -70.0000    0.0000    0.0000    0.0000 102

  5 omega  -42.00   60.00   1.0000   22.0000
omega____ theta____ kappa____ phi______ omega'___ theta'___ frames
    -       30.0000  -70.0000  120.0000    0.0000    0.0000 102

  6 omega  -42.00   60.00   1.0000   22.0000
omega____ theta____ kappa____ phi______ omega'___ theta'___ frames
    -       30.0000  -70.0000  240.0000    0.0000    0.0000 102

;
_diffrn_measurement_device 'CCD camera on \k-goniostat'
_diffrn_measurement_device_type 'Oxford XCalibur'
_diffrn_measurement_method omega-scans
_diffrn_orient_matrix_UB_11 -0.0197358610
_diffrn_orient_matrix_UB_12 -0.0535763218
_diffrn_orient_matrix_UB_13 0.0272701529
_diffrn_orient_matrix_UB_21 0.0432506237
_diffrn_orient_matrix_UB_22 0.0313140271
_diffrn_orient_matrix_UB_23 0.0394158855
_diffrn_orient_matrix_UB_31 -0.0375469020
_diffrn_orient_matrix_UB_32 0.0641927970
_diffrn_orient_matrix_UB_33 0.0035420218
_diffrn_radiation_collimation '0.5 mm collimator'
_diffrn_radiation_monochromator graphite
_diffrn_radiation_source 'fine-focus sealed tube'
_diffrn_radiation_type MoK\a
_diffrn_radiation_wavelength 0.71073
_diffrn_reflns_av_R_equivalents 0.0612
_diffrn_reflns_av_sigmaI/netI 0.0450
_diffrn_reflns_limit_h_max 15
_diffrn_reflns_limit_h_min -15
_diffrn_reflns_limit_k_max 9
_diffrn_reflns_limit_k_min -9
_diffrn_reflns_limit_l_max 19
_diffrn_reflns_limit_l_min -19
_diffrn_reflns_number 13546
_diffrn_reflns_theta_full 26.33
_diffrn_reflns_theta_max 26.33
_diffrn_reflns_theta_min 3.71
_diffrn_source_current 45_mA
_diffrn_source_power 2.48_kW
_diffrn_source_type 'Spellman generator'
_diffrn_source_voltage 55_kV
_exptl_absorpt_coefficient_mu 5.688
_exptl_absorpt_correction_T_max 0.7514
_exptl_absorpt_correction_T_min 0.4410
_exptl_absorpt_correction_type numerical
_exptl_absorpt_process_details
;
Crystal faces optimized with XShape, rev. 1.02, STOE (Darmstadt, Germany)
Absorption correction with XRed, rev 1.09, STOE (Darmstadt, Germany)
;
_exptl_crystal_colour colourless
_exptl_crystal_density_diffrn 1.89435(8)
_exptl_crystal_density_method 'not measured'
_exptl_crystal_description platelet
_exptl_crystal_F_000 820
_exptl_crystal_size_max 0.12
_exptl_crystal_size_mid 0.09
_exptl_crystal_size_min 0.04
_refine_diff_density_max 1.512
_refine_diff_density_min -0.998
_refine_diff_density_rms 0.162
_refine_ls_extinction_method none
_refine_ls_goodness_of_fit_ref 1.097
_refine_ls_hydrogen_treatment constr
_refine_ls_matrix_type full
_refine_ls_number_parameters 178
_refine_ls_number_reflns 2986
_refine_ls_number_restraints 0
_refine_ls_restrained_S_all 1.097
_refine_ls_R_factor_all 0.0808
_refine_ls_R_factor_gt 0.0473
_refine_ls_shift/su_max 0.000
_refine_ls_shift/su_mean 0.000
_refine_ls_structure_factor_coef Fsqd
_refine_ls_weighting_details 'calc w=1/[\s^2^(Fo^2^)+(0.0482P)^2^+9.7722P] where P=(Fo^2^+2Fc^2^)/3'
_refine_ls_weighting_scheme calc
_refine_ls_wR_factor_gt 0.1014
_refine_ls_wR_factor_ref 0.1179
_reflns_number_gt 2080
_reflns_number_total 2986
_reflns_threshold_expression >2sigma(I)
_cod_data_source_file ic901820b_si_002_1.cif
_cod_data_source_block cx274
_cod_original_cell_volume 1473.48(6)
_cod_original_sg_symbol_H-M 'P 21/n'
_cod_database_code 4315133

loop_
_symmetry_equiv_pos_as_xyz
'x, y, z'
'-x+1/2, y+1/2, -z+1/2'
'-x, -y, -z'
'x-1/2, -y-1/2, z-1/2'

loop_
_atom_site_label
_atom_site_type_symbol
_atom_site_fract_x
_atom_site_fract_y
_atom_site_fract_z
_atom_site_U_iso_or_equiv
_atom_site_adp_type
_atom_site_occupancy
_atom_site_symmetry_multiplicity
_atom_site_calc_flag
_atom_site_refinement_flags
_atom_site_disorder_assembly
_atom_site_disorder_group
U U 1.0000 0.0000 0.0000 0.03046(15) Uani 1 2 d S . .
P P 0.73465(19) -0.2702(3) -0.07252(16) 0.0347(5) Uani 1 1 d . . .
O1 O 0.8381(5) -0.1680(7) -0.0603(4) 0.0377(14) Uani 1 1 d . . .
O2 O 1.0673(5) -0.1621(8) 0.0748(4) 0.0458(16) Uani 1 1 d . . .
O3 O 1.1477(5) -0.0376(8) -0.0753(4) 0.0444(17) Uani 1 1 d . . .
O4 O 0.9931(6) -0.1753(10) -0.1387(5) 0.062(2) Uani 1 1 d . . .
O5 O 1.3169(8) -0.2158(12) -0.1278(8) 0.095(3) Uani 1 1 d . . .
O6 O 1.2466(9) -0.0199(15) -0.2261(7) 0.102(4) Uani 1 1 d . . .
N1 N 0.7399(12) -0.4369(17) -0.1236(10) 0.117(6) Uani 1 1 d . . .
N2 N 0.6178(8) -0.1774(15) -0.1385(8) 0.084(3) Uani 1 1 d . . .
N3 N 0.7206(9) -0.3106(16) 0.0201(7) 0.083(4) Uani 1 1 d . . .
N4 N 1.0905(7) -0.1358(11) -0.1374(6) 0.050(2) Uani 1 1 d . . .
N5 N 1.1241(7) -0.1986(14) -0.1989(7) 0.072(3) Uani 1 1 d . . .
N6 N 1.2374(9) -0.1364(16) -0.1824(8) 0.071(3) Uani 1 1 d . . .
C1 C 0.7825(10) -0.4536(14) -0.1972(7) 0.058(3) Uani 1 1 d . . .
H1A H 0.8148 -0.3461 -0.2066 0.086 Uiso 1 1 calc R . .
H1B H 0.7197 -0.4855 -0.2526 0.086 Uiso 1 1 calc R . .
H1C H 0.8418 -0.5406 -0.1821 0.086 Uiso 1 1 calc R . .
C2 C 0.6876(14) -0.601(2) -0.1000(14) 0.119(7) Uani 1 1 d . . .
H2A H 0.6627 -0.5796 -0.0489 0.178 Uiso 1 1 calc R . .
H2B H 0.7454 -0.6904 -0.0838 0.178 Uiso 1 1 calc R . .
H2C H 0.6221 -0.6367 -0.1526 0.178 Uiso 1 1 calc R . .
C3 C 0.5913(13) -0.0127(17) -0.1212(17) 0.131(9) Uani 1 1 d . . .
H3A H 0.6553 0.0345 -0.0711 0.196 Uiso 1 1 calc R . .
H3B H 0.5228 -0.0138 -0.1050 0.196 Uiso 1 1 calc R . .
H3C H 0.5774 0.0563 -0.1754 0.196 Uiso 1 1 calc R . .
C4 C 0.5361(14) -0.290(4) -0.2117(10) 0.211(15) Uani 1 1 d . . .
H4A H 0.5713 -0.4004 -0.2106 0.316 Uiso 1 1 calc R . .
H4B H 0.5200 -0.2381 -0.2712 0.316 Uiso 1 1 calc R . .
H4C H 0.4648 -0.3035 -0.2003 0.316 Uiso 1 1 calc R . .
C5 C 0.6136(13) -0.293(3) 0.0385(10) 0.120(7) Uani 1 1 d . . .
H5A H 0.5528 -0.2531 -0.0161 0.180 Uiso 1 1 calc R . .
H5B H 0.6249 -0.2120 0.0876 0.180 Uiso 1 1 calc R . .
H5C H 0.5922 -0.4024 0.0562 0.180 Uiso 1 1 calc R . .
C6 C 0.8219(15) -0.376(3) 0.0946(11) 0.155(10) Uani 1 1 d . . .
H6A H 0.8873 -0.3810 0.0744 0.233 Uiso 1 1 calc R . .
H6B H 0.8055 -0.4894 0.1113 0.233 Uiso 1 1 calc R . .
H6C H 0.8399 -0.3017 0.1472 0.233 Uiso 1 1 calc R . .

loop_
_atom_site_aniso_label
_atom_site_aniso_U_11
_atom_site_aniso_U_22
_atom_site_aniso_U_33
_atom_site_aniso_U_23
_atom_site_aniso_U_13
_atom_site_aniso_U_12
U 0.0244(2) 0.0362(2) 0.0326(2) -0.0007(2) 0.01235(16) -0.0029(2)
P 0.0326(11) 0.0350(12) 0.0390(12) -0.0096(10) 0.0161(10) -0.0087(10)
O1 0.034(3) 0.047(4) 0.038(3) -0.017(3) 0.019(3) -0.013(3)
O2 0.035(3) 0.056(4) 0.044(4) 0.002(3) 0.010(3) -0.001(3)
O3 0.042(3) 0.055(5) 0.046(3) -0.021(3) 0.027(3) -0.015(3)
O4 0.038(4) 0.092(6) 0.065(5) -0.040(4) 0.029(3) -0.021(4)
O5 0.048(5) 0.086(7) 0.155(10) -0.021(7) 0.042(6) -0.007(5)
O6 0.089(7) 0.151(11) 0.087(7) 0.008(7) 0.059(6) -0.026(7)
N1 0.133(11) 0.115(10) 0.153(12) -0.084(9) 0.114(10) -0.087(9)
N2 0.051(6) 0.078(8) 0.116(9) 0.006(7) 0.020(6) 0.004(5)
N3 0.069(7) 0.127(10) 0.052(6) 0.005(6) 0.020(5) -0.042(7)
N4 0.036(4) 0.065(6) 0.054(5) -0.022(4) 0.021(4) -0.010(4)
N5 0.045(5) 0.105(8) 0.080(7) -0.048(6) 0.038(5) -0.028(5)
N6 0.051(6) 0.096(8) 0.080(7) -0.047(7) 0.041(6) -0.020(6)
C1 0.061(7) 0.066(8) 0.051(6) -0.025(5) 0.027(5) -0.011(5)
C2 0.085(11) 0.088(12) 0.196(19) -0.045(13) 0.065(12) -0.029(9)
C3 0.065(9) 0.061(9) 0.28(3) -0.005(12) 0.079(13) 0.017(8)
C4 0.069(10) 0.48(5) 0.065(10) -0.077(18) -0.002(8) -0.105(19)
C5 0.083(10) 0.21(2) 0.094(11) -0.009(12) 0.062(9) -0.010(12)
C6 0.117(14) 0.22(2) 0.090(12) 0.096(14) -0.006(10) -0.071(15)

loop_
_atom_type_symbol
_atom_type_description
_atom_type_scat_dispersion_real
_atom_type_scat_dispersion_imag
_atom_type_scat_source
C C 0.0033 0.0016 'International Tables Vol C Tables 4.2.6.8 and 6.1.1.4'
H H 0.0000 0.0000 'International Tables Vol C Tables 4.2.6.8 and 6.1.1.4'
N N 0.0061 0.0033 'International Tables Vol C Tables 4.2.6.8 and 6.1.1.4'
O O 0.0106 0.0060 'International Tables Vol C Tables 4.2.6.8 and 6.1.1.4'
P P 0.1023 0.0942 'International Tables Vol C Tables 4.2.6.8 and 6.1.1.4'
U U -9.6767 9.6646 'International Tables Vol C Tables 4.2.6.8 and 6.1.1.4'

loop_
_exptl_crystal_face_index_h
_exptl_crystal_face_index_k
_exptl_crystal_face_index_l
_exptl_crystal_face_perp_dist
24 -1 -30 0.0412
-15 -1 17 0.0218
16 17 13 0.0894
-20 -14 -27 0.0662
15 -1 3 0.0404
-25 6 17 0.0436
30 19 -25 0.0817
-7 -25 5 0.0658
2 -1 -22 0.0301
-2 0 21 0.0454

loop_
_geom_angle_atom_site_label_1
_geom_angle_atom_site_label_2
_geom_angle_atom_site_label_3
_geom_angle
_geom_angle_site_symmetry_1
_geom_angle_site_symmetry_3
_geom_angle_publ_flag
O2 U O2 180.0(7) 3_755 . ?
O2 U O1 89.7(3) 3_755 3_755 ?
O2 U O1 90.3(3) . 3_755 ?
O2 U O1 90.3(3) 3_755 . ?
O2 U O1 89.7(3) . . ?
O1 U O1 180.0(5) 3_755 . ?
O2 U O3 91.5(3) 3_755 . ?
O2 U O3 88.5(3) . . ?
O1 U O3 65.61(19) 3_755 . ?
O1 U O3 114.39(19) . . ?
O2 U O3 88.5(3) 3_755 3_755 ?
O2 U O3 91.5(3) . 3_755 ?
O1 U O3 114.39(19) 3_755 3_755 ?
O1 U O3 65.61(19) . 3_755 ?
O3 U O3 180.00(19) . 3_755 ?
O2 U O4 92.3(3) 3_755 3_755 ?
O2 U O4 87.7(3) . 3_755 ?
O1 U O4 65.21(19) 3_755 3_755 ?
O1 U O4 114.79(19) . 3_755 ?
O3 U O4 130.63(19) . 3_755 ?
O3 U O4 49.37(19) 3_755 3_755 ?
O2 U O4 87.7(3) 3_755 . ?
O2 U O4 92.3(3) . . ?
O1 U O4 114.79(19) 3_755 . ?
O1 U O4 65.21(19) . . ?
O3 U O4 49.37(19) . . ?
O3 U O4 130.63(19) 3_755 . ?
O4 U O4 180.00(19) 3_755 . ?
O2 U N4 89.4(3) 3_755 . ?
O2 U N4 90.6(3) . . ?
O1 U N4 90.2(2) 3_755 . ?
O1 U N4 89.8(2) . . ?
O3 U N4 24.71(19) . . ?
O3 U N4 155.29(19) 3_755 . ?
O4 U N4 155.3(2) 3_755 . ?
O4 U N4 24.7(2) . . ?
O2 U N4 90.6(3) 3_755 3_755 ?
O2 U N4 89.4(3) . 3_755 ?
O1 U N4 89.8(2) 3_755 3_755 ?
O1 U N4 90.2(2) . 3_755 ?
O3 U N4 155.29(19) . 3_755 ?
O3 U N4 24.71(19) 3_755 3_755 ?
O4 U N4 24.7(2) 3_755 3_755 ?
O4 U N4 155.3(2) . 3_755 ?
N4 U N4 180.0(4) . 3_755 ?
O1 P N1 109.6(5) . . ?
O1 P N3 112.0(4) . . ?
N1 P N3 110.3(7) . . ?
O1 P N2 112.2(5) . . ?
N1 P N2 104.1(8) . . ?
N3 P N2 108.3(6) . . ?
P O1 U 163.8(4) . . ?
N4 O3 U 97.5(5) . . ?
N4 O4 U 96.5(5) . . ?
C1 N1 P 125.9(10) . . ?
C1 N1 C2 114.8(11) . . ?
P N1 C2 119.1(9) . . ?
C3 N2 C4 123.5(16) . . ?
C3 N2 P 121.0(12) . . ?
C4 N2 P 115.1(13) . . ?
C5 N3 C6 117.2(12) . . ?
C5 N3 P 125.2(10) . . ?
C6 N3 P 117.6(10) . . ?
O4 N4 O3 116.7(7) . . ?
O4 N4 N5 117.9(8) . . ?
O3 N4 N5 125.4(8) . . ?
O4 N4 U 58.8(4) . . ?
O3 N4 U 57.8(4) . . ?
N5 N4 U 176.8(6) . . ?
N4 N5 N6 107.2(8) . . ?
O6 N6 O5 125.8(11) . . ?
O6 N6 N5 117.3(13) . . ?
O5 N6 N5 116.8(12) . . ?
N1 C1 H1A 109.5 . . ?
N1 C1 H1B 109.5 . . ?
H1A C1 H1B 109.5 . . ?
N1 C1 H1C 109.5 . . ?
H1A C1 H1C 109.5 . . ?
H1B C1 H1C 109.5 . . ?
N1 C2 H2A 109.5 . . ?
N1 C2 H2B 109.5 . . ?
H2A C2 H2B 109.5 . . ?
N1 C2 H2C 109.5 . . ?
H2A C2 H2C 109.5 . . ?
H2B C2 H2C 109.5 . . ?
N2 C3 H3A 109.5 . . ?
N2 C3 H3B 109.5 . . ?
H3A C3 H3B 109.5 . . ?
N2 C3 H3C 109.5 . . ?
H3A C3 H3C 109.5 . . ?
H3B C3 H3C 109.5 . . ?
N2 C4 H4A 109.5 . . ?
N2 C4 H4B 109.5 . . ?
H4A C4 H4B 109.5 . . ?
N2 C4 H4C 109.5 . . ?
H4A C4 H4C 109.5 . . ?
H4B C4 H4C 109.5 . . ?
N3 C5 H5A 109.5 . . ?
N3 C5 H5B 109.5 . . ?
H5A C5 H5B 109.5 . . ?
N3 C5 H5C 109.5 . . ?
H5A C5 H5C 109.5 . . ?
H5B C5 H5C 109.5 . . ?
N3 C6 H6A 109.5 . . ?
N3 C6 H6B 109.5 . . ?
H6A C6 H6B 109.5 . . ?
N3 C6 H6C 109.5 . . ?
H6A C6 H6C 109.5 . . ?
H6B C6 H6C 109.5 . . ?

loop_
_geom_bond_atom_site_label_1
_geom_bond_atom_site_label_2
_geom_bond_distance
_geom_bond_site_symmetry_2
_geom_bond_publ_flag
U O2 1.750(6) 3_755 ?
U O2 1.750(6) . ?
U O1 2.332(5) 3_755 ?
U O1 2.332(5) . ?
U O3 2.551(6) . ?
U O3 2.551(6) 3_755 ?
U O4 2.574(6) 3_755 ?
U O4 2.574(6) . ?
U N4 2.989(8) . ?
U N4 2.989(8) 3_755 ?
P O1 1.484(6) . ?
P N1 1.565(12) . ?
P N3 1.570(10) . ?
P N2 1.641(11) . ?
O3 N4 1.260(9) . ?
O4 N4 1.255(9) . ?
O5 N6 1.235(14) . ?
O6 N6 1.186(14) . ?
N1 C1 1.449(14) . ?
N1 C2 1.565(19) . ?
N2 C3 1.401(16) . ?
N2 C4 1.53(2) . ?
N3 C5 1.477(16) . ?
N3 C6 1.487(18) . ?
N4 N5 1.290(11) . ?
N5 N6 1.437(12) . ?
C1 H1A 0.9800 . ?
C1 H1B 0.9800 . ?
C1 H1C 0.9800 . ?
C2 H2A 0.9800 . ?
C2 H2B 0.9800 . ?
C2 H2C 0.9800 . ?
C3 H3A 0.9800 . ?
C3 H3B 0.9800 . ?
C3 H3C 0.9800 . ?
C4 H4A 0.9800 . ?
C4 H4B 0.9800 . ?
C4 H4C 0.9800 . ?
C5 H5A 0.9800 . ?
C5 H5B 0.9800 . ?
C5 H5C 0.9800 . ?
C6 H6A 0.9800 . ?
C6 H6B 0.9800 . ?
C6 H6C 0.9800 . ?

loop_
_geom_contact_atom_site_label_1
_geom_contact_atom_site_label_2
_geom_contact_distance
_geom_contact_site_symmetry_1
_geom_contact_site_symmetry_2
_geom_contact_publ_flag
? ? ? ? ? ?

loop_
_geom_hbond_atom_site_label_D
_geom_hbond_atom_site_label_H
_geom_hbond_atom_site_label_A
_geom_hbond_distance_DH
_geom_hbond_distance_HA
_geom_hbond_distance_DA
_geom_hbond_angle_DHA
_geom_hbond_site_symmetry_A
_geom_hbond_publ_flag
? ? ? ? ? ? ? ? ?

loop_
_geom_torsion_atom_site_label_1
_geom_torsion_atom_site_label_2
_geom_torsion_atom_site_label_3
_geom_torsion_atom_site_label_4
_geom_torsion
_geom_torsion_site_symmetry_1
_geom_torsion_site_symmetry_2
_geom_torsion_site_symmetry_3
_geom_torsion_site_symmetry_4
_geom_torsion_publ_flag
N1 P O1 U -134.5(15) . . . . ?
N3 P O1 U -11.7(16) . . . . ?
N2 P O1 U 110.4(15) . . . . ?
O2 U O1 P -115.8(15) 3_755 . . . ?
O2 U O1 P 64.2(15) . . . . ?
O1 U O1 P -13(100) 3_755 . . . ?
O3 U O1 P 152.4(14) . . . . ?
O3 U O1 P -27.6(14) 3_755 . . . ?
O4 U O1 P -23.1(15) 3_755 . . . ?
O4 U O1 P 156.9(15) . . . . ?
N4 U O1 P 154.8(14) . . . . ?
N4 U O1 P -25.2(14) 3_755 . . . ?
O2 U O3 N4 -85.4(6) 3_755 . . . ?
O2 U O3 N4 94.6(6) . . . . ?
O1 U O3 N4 -174.4(6) 3_755 . . . ?
O1 U O3 N4 5.6(6) . . . . ?
O3 U O3 N4 62(100) 3_755 . . . ?
O4 U O3 N4 -179.7(6) 3_755 . . . ?
O4 U O3 N4 0.3(6) . . . . ?
N4 U O3 N4 180.0 3_755 . . . ?
O2 U O4 N4 93.6(7) 3_755 . . . ?
O2 U O4 N4 -86.4(7) . . . . ?
O1 U O4 N4 5.0(7) 3_755 . . . ?
O1 U O4 N4 -175.0(7) . . . . ?
O3 U O4 N4 -0.3(6) . . . . ?
O3 U O4 N4 179.7(6) 3_755 . . . ?
O4 U O4 N4 10(100) 3_755 . . . ?
N4 U O4 N4 180.0 3_755 . . . ?
O1 P N1 C1 -38.4(17) . . . . ?
N3 P N1 C1 -162.2(13) . . . . ?
N2 P N1 C1 81.8(15) . . . . ?
O1 P N1 C2 146.2(12) . . . . ?
N3 P N1 C2 22.4(15) . . . . ?
N2 P N1 C2 -93.6(14) . . . . ?
O1 P N2 C3 -53.3(14) . . . . ?
N1 P N2 C3 -171.7(13) . . . . ?
N3 P N2 C3 70.9(14) . . . . ?
O1 P N2 C4 133.4(10) . . . . ?
N1 P N2 C4 15.0(12) . . . . ?
N3 P N2 C4 -102.4(11) . . . . ?
O1 P N3 C5 133.4(12) . . . . ?
N1 P N3 C5 -104.3(15) . . . . ?
N2 P N3 C5 9.1(15) . . . . ?
O1 P N3 C6 -48.4(14) . . . . ?
N1 P N3 C6 73.9(14) . . . . ?
N2 P N3 C6 -172.7(13) . . . . ?
U O4 N4 O3 0.5(9) . . . . ?
U O4 N4 N5 -179.8(9) . . . . ?
U O3 N4 O4 -0.5(10) . . . . ?
U O3 N4 N5 179.8(10) . . . . ?
O2 U N4 O4 -85.7(7) 3_755 . . . ?
O2 U N4 O4 94.3(7) . . . . ?
O1 U N4 O4 -175.4(6) 3_755 . . . ?
O1 U N4 O4 4.6(6) . . . . ?
O3 U N4 O4 179.5(10) . . . . ?
O3 U N4 O4 -0.5(10) 3_755 . . . ?
O4 U N4 O4 180.0 3_755 . . . ?
N4 U N4 O4 -50(100) 3_755 . . . ?
O2 U N4 O3 94.8(6) 3_755 . . . ?
O2 U N4 O3 -85.2(6) . . . . ?
O1 U N4 O3 5.1(6) 3_755 . . . ?
O1 U N4 O3 -174.9(6) . . . . ?
O3 U N4 O3 180.0 3_755 . . . ?
O4 U N4 O3 0.5(10) 3_755 . . . ?
O4 U N4 O3 -179.5(10) . . . . ?
N4 U N4 O3 131(100) 3_755 . . . ?
O2 U N4 N5 -83(14) 3_755 . . . ?
O2 U N4 N5 97(14) . . . . ?
O1 U N4 N5 -173(14) 3_755 . . . ?
O1 U N4 N5 7(14) . . . . ?
O3 U N4 N5 -178(15) . . . . ?
O3 U N4 N5 2(15) 3_755 . . . ?
O4 U N4 N5 -177(14) 3_755 . . . ?
O4 U N4 N5 3(14) . . . . ?
N4 U N4 N5 -47(100) 3_755 . . . ?
O4 N4 N5 N6 -179.4(11) . . . . ?
O3 N4 N5 N6 0.3(16) . . . . ?
U N4 N5 N6 178(14) . . . . ?
N4 N5 N6 O6 -98.6(12) . . . . ?
N4 N5 N6 O5 85.7(12) . . . . ?

loop_
_reflns_scale_group_code
_reflns_scale_meas_F
? ?
